data_4076499
loop_
_publ_author_name
'Tonks, Ian A.'
'Tofan, Daniel'
'Weintrob, Edward C.'
'Agapie, Theodor'
'Bercaw, John E.'

_publ_section_title
;
 Zirconium and Titanium Propylene Polymerization Precatalysts Supported by
 a FluxionalC2-Symmetric Bis(anilide)pyridine Ligand
;
_journal_issue 5
_journal_name_full Organometallics
_journal_page_first 1965
_journal_paper_doi 10.1021/om201262h
_journal_volume 31
_journal_year 2012
_chemical_formula_moiety 'C45 H55 N3, C6 H12'
_chemical_formula_sum 'C51 H67 N3'
_chemical_formula_weight 722.08
_chemical_name_systematic
;

 ?

;
_space_group_IT_number 14
_symmetry_cell_setting monoclinic
_symmetry_space_group_name_Hall '-P 2ybc'
_symmetry_space_group_name_H-M 'P 1 21/c 1'
_atom_sites_solution_hydrogens geom
_atom_sites_solution_primary direct
_atom_sites_solution_secondary difmap
_audit_creation_method SHELXL-97
_cell_angle_alpha 90.00
_cell_angle_beta 102.355(2)
_cell_angle_gamma 90.00
_cell_formula_units_Z 4
_cell_length_a 13.2349(5)
_cell_length_b 17.6560(8)
_cell_length_c 19.0978(8)
_cell_measurement_reflns_used 9933
_cell_measurement_temperature 100(2)
_cell_measurement_theta_max 25.70
_cell_measurement_theta_min 2.39
_cell_volume 4359.3(3)
_computing_cell_refinement 'Bruker SAINT-Plus v7.66A'
_computing_data_collection 'Bruker APEX2 v2009.7-0'
_computing_data_reduction 'Bruker SAINT-Plus v7.66A'
_computing_molecular_graphics 'Bruker XP v5.1'
_computing_publication_material 'Bruker XCIF 2008'
_computing_structure_refinement 'SHELXL-97 (Sheldrick, 2008)'
_computing_structure_solution 'SHELXS-97 (Sheldrick, 2008)'
_diffrn_ambient_temperature 100(2)
_diffrn_measured_fraction_theta_full 0.998
_diffrn_measured_fraction_theta_max 0.998
_diffrn_measurement_device_type 'Bruker KAPPA APEX II'
_diffrn_measurement_method '\w scans; 8 settings'
_diffrn_radiation_monochromator graphite
_diffrn_radiation_source 'fine-focus sealed tube'
_diffrn_radiation_type MoK\a
_diffrn_radiation_wavelength 0.71073
_diffrn_reflns_av_R_equivalents 0.0554
_diffrn_reflns_av_sigmaI/netI 0.0518
_diffrn_reflns_limit_h_max 16
_diffrn_reflns_limit_h_min -17
_diffrn_reflns_limit_k_max 22
_diffrn_reflns_limit_k_min -22
_diffrn_reflns_limit_l_max 24
_diffrn_reflns_limit_l_min -24
_diffrn_reflns_number 63493
_diffrn_reflns_theta_full 27.52
_diffrn_reflns_theta_max 27.52
_diffrn_reflns_theta_min 1.95
_exptl_absorpt_coefficient_mu 0.063
_exptl_absorpt_correction_T_max 0.9900
_exptl_absorpt_correction_T_min 0.9881
_exptl_absorpt_correction_type none
_exptl_crystal_colour Colorless
_exptl_crystal_density_diffrn 1.100
_exptl_crystal_density_method 'not measured'
_exptl_crystal_description Block
_exptl_crystal_F_000 1576
_exptl_crystal_size_max 0.19
_exptl_crystal_size_mid 0.17
_exptl_crystal_size_min 0.16
_refine_diff_density_max 1.093
_refine_diff_density_min -0.828
_refine_diff_density_rms 0.056
_refine_ls_extinction_method none
_refine_ls_goodness_of_fit_ref 2.513
_refine_ls_hydrogen_treatment Riding
_refine_ls_matrix_type 'Full matrix'
_refine_ls_number_parameters 537
_refine_ls_number_reflns 10009
_refine_ls_number_restraints 0
_refine_ls_restrained_S_all 2.513
_refine_ls_R_factor_all 0.0986
_refine_ls_R_factor_gt 0.0641
_refine_ls_shift/su_max 0.000
_refine_ls_shift/su_mean 0.000
_refine_ls_structure_factor_coef Fsqd
_refine_ls_weighting_details w=1/s^2^(Fo^2^)
_refine_ls_weighting_scheme sigma
_refine_ls_wR_factor_gt 0.0867
_refine_ls_wR_factor_ref 0.0886
_reflns_number_gt 6629
_reflns_number_total 10009
_reflns_threshold_expression >2sigma(I)
_cod_data_source_file om201262h_si_002.cif
_cod_data_source_block tBuNNH2
_cod_depositor_comments
;
The following automatic conversions were performed:

'_symmetry_cell_setting' value 'Monoclinic' changed to 'monoclinic'
according to /home/saulius/struct/CIF-dictionaries/cif_core.dic
dictionary named 'cif_core.dic' version 2.4.1 from
2010-06-29.

'_refine_ls_weighting_scheme' value 'Sigma' changed to
'sigma' according to
/home/saulius/struct/CIF-dictionaries/cif_core.dic dictionary named
'cif_core.dic' version 2.4.1 from 2010-06-29.

Automatic conversion script
Id: cif_fix_values 1715 2011-07-08 13:25:40Z adriana 

The following automatic conversions were performed:

'_atom_sites_solution_primary' value 'Direct methods' was changed to
'direct'.

'_atom_sites_solution_secondary' value 'Difference Fourier map' was
changed to 'difmap'.

'_atom_sites_solution_hydrogens' value 'Geometric positions' was
changed to 'geom'.

Automatic conversion script
Id: cif_fix_values 6452 2018-10-05 10:23:21Z andrius 
;
_cod_original_sg_symbol_H-M P2(1)/c
_cod_database_code 4076499

loop_
_symmetry_equiv_pos_as_xyz
'x, y, z'
'-x, y+1/2, -z+1/2'
'-x, -y, -z'
'x, -y-1/2, z-1/2'

loop_
_atom_site_label
_atom_site_type_symbol
_atom_site_fract_x
_atom_site_fract_y
_atom_site_fract_z
_atom_site_U_iso_or_equiv
_atom_site_adp_type
_atom_site_occupancy
_atom_site_symmetry_multiplicity
_atom_site_calc_flag
_atom_site_refinement_flags
_atom_site_disorder_assembly
_atom_site_disorder_group
N1 N 0.39741(12) 0.82711(9) 0.41408(9) 0.0222(4) Uani 1 1 d . . .
H1 H 0.3803 0.8500 0.4508 0.027 Uiso 1 1 calc R . .
N2 N 0.33630(12) 0.96015(9) 0.46503(9) 0.0186(4) Uani 1 1 d . . .
N3 N 0.23698(12) 0.87334(9) 0.54916(9) 0.0247(5) Uani 1 1 d . . .
H3 H 0.2333 0.8940 0.5067 0.030 Uiso 1 1 calc R . .
C1 C 0.46770(14) 0.76613(11) 0.43081(11) 0.0179(5) Uani 1 1 d . . .
C2 C 0.47189(14) 0.72727(11) 0.49459(11) 0.0182(5) Uani 1 1 d . . .
H2 H 0.4248 0.7403 0.5239 0.022 Uiso 1 1 calc R . .
C3 C 0.54362(15) 0.66948(11) 0.51667(11) 0.0182(5) Uani 1 1 d . A .
C4 C 0.61131(14) 0.65242(11) 0.47218(11) 0.0194(5) Uani 1 1 d . . .
H4 H 0.6601 0.6128 0.4859 0.023 Uiso 1 1 calc R . .
C5 C 0.61041(15) 0.69104(11) 0.40854(11) 0.0179(5) Uani 1 1 d . . .
C6 C 0.53716(14) 0.74820(11) 0.38793(11) 0.0182(5) Uani 1 1 d . . .
H6 H 0.5347 0.7750 0.3445 0.022 Uiso 1 1 calc R . .
C7 C 0.35214(15) 0.85525(12) 0.34680(11) 0.0196(5) Uani 1 1 d . . .
C8 C 0.33626(15) 0.80835(12) 0.28644(11) 0.0238(5) Uani 1 1 d . . .
H8 H 0.3586 0.7571 0.2915 0.029 Uiso 1 1 calc R . .
C9 C 0.28847(15) 0.83531(13) 0.21938(12) 0.0282(6) Uani 1 1 d . . .
H9 H 0.2790 0.8027 0.1789 0.034 Uiso 1 1 calc R . .
C10 C 0.25435(16) 0.90988(13) 0.21118(12) 0.0291(6) Uani 1 1 d . . .
H10 H 0.2211 0.9287 0.1654 0.035 Uiso 1 1 calc R . .
C11 C 0.26960(15) 0.95590(12) 0.27048(12) 0.0251(6) Uani 1 1 d . . .
H11 H 0.2452 1.0066 0.2647 0.030 Uiso 1 1 calc R . .
C12 C 0.31917(15) 0.93175(12) 0.33878(11) 0.0188(5) Uani 1 1 d . . .
C13 C 0.33523(15) 0.98660(12) 0.39867(12) 0.0209(5) Uani 1 1 d . . .
C14 C 0.35001(15) 1.06317(12) 0.38688(12) 0.0268(6) Uani 1 1 d . . .
H14 H 0.3532 1.0810 0.3405 0.032 Uiso 1 1 calc R . .
C15 C 0.36000(15) 1.11279(13) 0.44372(13) 0.0305(6) Uani 1 1 d . . .
H15 H 0.3679 1.1655 0.4363 0.037 Uiso 1 1 calc R . .
C16 C 0.35851(15) 1.08595(12) 0.51143(13) 0.0273(6) Uani 1 1 d . . .
H16 H 0.3634 1.1199 0.5506 0.033 Uiso 1 1 calc R . .
C17 C 0.34964(15) 1.00794(12) 0.52145(12) 0.0211(5) Uani 1 1 d . . .
C18 C 0.35578(15) 0.97567(12) 0.59391(12) 0.0203(5) Uani 1 1 d . . .
C19 C 0.42103(15) 1.00959(12) 0.65223(12) 0.0259(6) Uani 1 1 d . . .
H19 H 0.4588 1.0532 0.6440 0.031 Uiso 1 1 calc R . .
C20 C 0.43357(16) 0.98302(13) 0.72131(12) 0.0303(6) Uani 1 1 d . . .
H20 H 0.4785 1.0080 0.7598 0.036 Uiso 1 1 calc R . .
C21 C 0.37929(15) 0.91911(13) 0.73345(12) 0.0299(6) Uani 1 1 d . . .
H21 H 0.3869 0.8998 0.7807 0.036 Uiso 1 1 calc R . .
C22 C 0.31406(15) 0.88328(12) 0.67709(11) 0.0258(6) Uani 1 1 d . . .
H22 H 0.2770 0.8397 0.6864 0.031 Uiso 1 1 calc R . .
C23 C 0.30108(15) 0.90953(12) 0.60667(12) 0.0215(5) Uani 1 1 d . . .
C24 C 0.17716(15) 0.80738(12) 0.55087(11) 0.0191(5) Uani 1 1 d . . .
C25 C 0.18528(14) 0.74992(12) 0.50236(11) 0.0191(5) Uani 1 1 d . . .
H25 H 0.2324 0.7553 0.4715 0.023 Uiso 1 1 calc R . .
C26 C 0.12527(14) 0.68466(12) 0.49860(11) 0.0181(5) Uani 1 1 d . . .
C27 C 0.05754(14) 0.67893(11) 0.54530(11) 0.0193(5) Uani 1 1 d . . .
H27 H 0.0170 0.6343 0.5440 0.023 Uiso 1 1 calc R . .
C28 C 0.04702(15) 0.73565(12) 0.59355(11) 0.0196(5) Uani 1 1 d . . .
C29 C 0.10808(15) 0.80066(11) 0.59569(11) 0.0205(5) Uani 1 1 d . . .
H29 H 0.1021 0.8404 0.6281 0.025 Uiso 1 1 calc R . .
C30 C 0.54519(15) 0.62752(12) 0.58691(11) 0.0204(5) Uani 1 1 d . . .
C31A C 0.62730(19) 0.56391(15) 0.60125(14) 0.0302(8) Uani 0.849(3) 1 d P A 1
H31A H 0.6959 0.5855 0.6026 0.045 Uiso 0.849(3) 1 calc PR A 1
H31B H 0.6115 0.5261 0.5629 0.045 Uiso 0.849(3) 1 calc PR A 1
H31C H 0.6266 0.5398 0.6474 0.045 Uiso 0.849(3) 1 calc PR A 1
C32A C 0.43926(18) 0.59042(15) 0.58352(14) 0.0273(8) Uani 0.849(3) 1 d P A 1
H32A H 0.4388 0.5656 0.6294 0.041 Uiso 0.849(3) 1 calc PR A 1
H32B H 0.4263 0.5527 0.5450 0.041 Uiso 0.849(3) 1 calc PR A 1
H32C H 0.3852 0.6293 0.5740 0.041 Uiso 0.849(3) 1 calc PR A 1
C33A C 0.5693(2) 0.68332(15) 0.64882(13) 0.0309(8) Uani 0.849(3) 1 d P A 1
H33A H 0.6377 0.7056 0.6511 0.046 Uiso 0.849(3) 1 calc PR A 1
H33B H 0.5688 0.6568 0.6938 0.046 Uiso 0.849(3) 1 calc PR A 1
H33C H 0.5170 0.7235 0.6415 0.046 Uiso 0.849(3) 1 calc PR A 1
C31B C 0.6545(11) 0.6330(10) 0.6405(8) 0.044(5) Uani 0.151(3) 1 d P A 2
H31D H 0.6724 0.6864 0.6504 0.066 Uiso 0.151(3) 1 calc PR A 2
H31E H 0.7071 0.6090 0.6188 0.066 Uiso 0.151(3) 1 calc PR A 2
H31F H 0.6515 0.6072 0.6854 0.066 Uiso 0.151(3) 1 calc PR A 2
C32B C 0.5142(13) 0.5441(9) 0.5736(8) 0.043(5) Uani 0.151(3) 1 d P A 2
H32D H 0.5148 0.5191 0.6196 0.065 Uiso 0.151(3) 1 calc PR A 2
H32E H 0.5634 0.5188 0.5497 0.065 Uiso 0.151(3) 1 calc PR A 2
H32F H 0.4445 0.5411 0.5432 0.065 Uiso 0.151(3) 1 calc PR A 2
C33B C 0.4651(12) 0.6629(9) 0.6323(8) 0.039(5) Uani 0.151(3) 1 d P A 2
H33D H 0.4653 0.6314 0.6746 0.059 Uiso 0.151(3) 1 calc PR A 2
H33E H 0.3953 0.6641 0.6021 0.059 Uiso 0.151(3) 1 calc PR A 2
H33F H 0.4867 0.7145 0.6476 0.059 Uiso 0.151(3) 1 calc PR A 2
C34 C 0.69248(15) 0.67651(12) 0.36424(12) 0.0215(5) Uani 1 1 d . . .
C35 C 0.74126(17) 0.59850(12) 0.37796(14) 0.0442(7) Uani 1 1 d . . .
H35A H 0.7892 0.5904 0.3460 0.066 Uiso 1 1 calc R . .
H35B H 0.6870 0.5598 0.3688 0.066 Uiso 1 1 calc R . .
H35C H 0.7791 0.5951 0.4279 0.066 Uiso 1 1 calc R . .
C36 C 0.64564(19) 0.68060(18) 0.28402(13) 0.0789(12) Uani 1 1 d . . .
H36A H 0.6977 0.6656 0.2571 0.118 Uiso 1 1 calc R . .
H36B H 0.6229 0.7325 0.2711 0.118 Uiso 1 1 calc R . .
H36C H 0.5862 0.6463 0.2723 0.118 Uiso 1 1 calc R . .
C37 C 0.77623(17) 0.73636(13) 0.38411(15) 0.0586(9) Uani 1 1 d . . .
H37A H 0.8077 0.7326 0.4353 0.088 Uiso 1 1 calc R . .
H37B H 0.7457 0.7868 0.3737 0.088 Uiso 1 1 calc R . .
H37C H 0.8293 0.7284 0.3561 0.088 Uiso 1 1 calc R . .
C38 C 0.13178(15) 0.62110(12) 0.44533(11) 0.0214(5) Uani 1 1 d . . .
C39 C 0.15877(15) 0.54593(12) 0.48570(12) 0.0320(6) Uani 1 1 d . . .
H39A H 0.2262 0.5505 0.5188 0.048 Uiso 1 1 calc R . .
H39B H 0.1615 0.5053 0.4512 0.048 Uiso 1 1 calc R . .
H39C H 0.1058 0.5341 0.5129 0.048 Uiso 1 1 calc R . .
C40 C 0.21335(14) 0.63620(12) 0.40052(11) 0.0290(6) Uani 1 1 d . . .
H40A H 0.1960 0.6830 0.3729 0.043 Uiso 1 1 calc R . .
H40B H 0.2145 0.5938 0.3676 0.043 Uiso 1 1 calc R . .
H40C H 0.2816 0.6415 0.4324 0.043 Uiso 1 1 calc R . .
C41 C 0.02601(14) 0.61237(13) 0.39314(12) 0.0341(6) Uani 1 1 d . . .
H41A H -0.0271 0.6010 0.4203 0.051 Uiso 1 1 calc R . .
H41B H 0.0295 0.5710 0.3596 0.051 Uiso 1 1 calc R . .
H41C H 0.0084 0.6596 0.3664 0.051 Uiso 1 1 calc R . .
C42 C -0.03069(16) 0.73145(13) 0.64296(12) 0.0249(6) Uani 1 1 d . . .
C43 C -0.08568(17) 0.65480(12) 0.63772(13) 0.0425(7) Uani 1 1 d . . .
H43A H -0.0343 0.6144 0.6505 0.064 Uiso 1 1 calc R . .
H43B H -0.1249 0.6471 0.5886 0.064 Uiso 1 1 calc R . .
H43C H -0.1330 0.6539 0.6708 0.064 Uiso 1 1 calc R . .
C44 C 0.02499(16) 0.74368(14) 0.72128(11) 0.0401(7) Uani 1 1 d . . .
H44A H -0.0251 0.7402 0.7522 0.060 Uiso 1 1 calc R . .
H44B H 0.0573 0.7939 0.7264 0.060 Uiso 1 1 calc R . .
H44C H 0.0783 0.7048 0.7352 0.060 Uiso 1 1 calc R . .
C45 C -0.11333(16) 0.79365(13) 0.62062(13) 0.0423(7) Uani 1 1 d . . .
H45A H -0.1496 0.7854 0.5708 0.063 Uiso 1 1 calc R . .
H45B H -0.0798 0.8434 0.6249 0.063 Uiso 1 1 calc R . .
H45C H -0.1630 0.7916 0.6520 0.063 Uiso 1 1 calc R . .
C51 C 0.13847(18) 0.44238(14) 0.17944(13) 0.0448(7) Uani 1 1 d . . .
H51A H 0.2108 0.4505 0.1750 0.054 Uiso 1 1 calc R . .
H51B H 0.1308 0.3894 0.1944 0.054 Uiso 1 1 calc R . .
C52 C 0.10903(18) 0.49844(14) 0.23409(13) 0.0488(8) Uani 1 1 d . . .
H52A H 0.1381 0.5495 0.2296 0.059 Uiso 1 1 calc R . .
H52B H 0.1329 0.4802 0.2839 0.059 Uiso 1 1 calc R . .
C53 C -0.0141(2) 0.49876(18) 0.21085(18) 0.0817(11) Uani 1 1 d . B .
H53A H -0.0412 0.5510 0.2114 0.098 Uiso 1 1 calc R . .
H53B H -0.0445 0.4672 0.2440 0.098 Uiso 1 1 calc R . .
C54 C -0.04259(19) 0.46374(19) 0.12959(16) 0.0691(10) Uani 1 1 d . . .
H54A H -0.0743 0.4129 0.1292 0.083 Uiso 0.886(3) 1 calc PR B 3
H54B H -0.0905 0.4974 0.0967 0.083 Uiso 0.886(3) 1 calc PR B 3
H54C H -0.0937 0.4954 0.0958 0.083 Uiso 0.114(3) 1 calc PR B 4
C55 C 0.06331(18) 0.45932(15) 0.10851(14) 0.0448(7) Uani 1 1 d . B .
H55A H 0.0643 0.4184 0.0733 0.054 Uiso 0.114(3) 1 calc PR B 4
H55B H 0.0805 0.5079 0.0880 0.054 Uiso 0.114(3) 1 calc PR B 4
H55C H 0.0801 0.5105 0.0917 0.054 Uiso 0.886(3) 1 calc PR B 3
C56A C 0.0639(2) 0.40391(15) 0.04982(14) 0.0500(10) Uani 0.886(3) 1 d P B 3
H56A H 0.1336 0.4009 0.0402 0.075 Uiso 0.886(3) 1 calc PR B 3
H56B H 0.0151 0.4204 0.0064 0.075 Uiso 0.886(3) 1 calc PR B 3
H56C H 0.0433 0.3540 0.0642 0.075 Uiso 0.886(3) 1 calc PR B 3
C56B C -0.0745(12) 0.3769(10) 0.1281(10) 0.021(5) Uiso 0.114(3) 1 d P B 4
H56D H -0.0325 0.3480 0.1010 0.032 Uiso 0.114(3) 1 calc PR B 4
H56E H -0.1478 0.3716 0.1050 0.032 Uiso 0.114(3) 1 calc PR B 4
H56F H -0.0629 0.3575 0.1772 0.032 Uiso 0.114(3) 1 calc PR B 4

loop_
_atom_site_aniso_label
_atom_site_aniso_U_11
_atom_site_aniso_U_22
_atom_site_aniso_U_33
_atom_site_aniso_U_23
_atom_site_aniso_U_13
_atom_site_aniso_U_12
N1 0.0279(11) 0.0223(11) 0.0177(11) -0.0013(9) 0.0077(9) 0.0094(9)
N2 0.0167(10) 0.0156(10) 0.0257(11) -0.0018(9) 0.0096(8) 0.0003(8)
N3 0.0364(12) 0.0197(11) 0.0172(11) 0.0020(9) 0.0041(9) -0.0107(9)
C1 0.0183(12) 0.0147(12) 0.0191(13) -0.0040(10) 0.0007(10) 0.0006(9)
C2 0.0181(12) 0.0190(13) 0.0188(13) -0.0053(10) 0.0065(10) -0.0016(10)
C3 0.0161(11) 0.0192(13) 0.0178(12) -0.0011(10) 0.0006(10) -0.0040(10)
C4 0.0161(12) 0.0182(13) 0.0233(13) -0.0010(10) 0.0028(10) 0.0011(9)
C5 0.0167(12) 0.0179(13) 0.0191(12) -0.0052(10) 0.0038(10) -0.0031(10)
C6 0.0222(12) 0.0164(12) 0.0160(12) -0.0018(10) 0.0040(10) -0.0032(10)
C7 0.0164(12) 0.0228(13) 0.0205(13) 0.0016(11) 0.0056(10) -0.0015(10)
C8 0.0233(13) 0.0208(13) 0.0264(14) 0.0016(11) 0.0037(11) 0.0019(10)
C9 0.0316(14) 0.0300(15) 0.0224(14) -0.0032(12) 0.0042(11) -0.0063(11)
C10 0.0306(14) 0.0303(15) 0.0248(14) 0.0069(12) 0.0025(11) -0.0014(12)
C11 0.0261(13) 0.0190(13) 0.0318(15) 0.0067(12) 0.0095(11) 0.0018(11)
C12 0.0165(12) 0.0176(13) 0.0246(13) 0.0041(11) 0.0095(10) -0.0006(10)
C13 0.0148(12) 0.0195(13) 0.0300(14) 0.0028(11) 0.0085(10) 0.0022(10)
C14 0.0278(14) 0.0219(14) 0.0320(15) 0.0053(12) 0.0095(11) -0.0019(11)
C15 0.0271(14) 0.0165(13) 0.0500(18) 0.0037(13) 0.0131(13) -0.0034(11)
C16 0.0243(13) 0.0183(13) 0.0410(16) -0.0094(12) 0.0113(12) -0.0040(11)
C17 0.0131(12) 0.0197(13) 0.0326(15) -0.0042(11) 0.0094(10) -0.0018(10)
C18 0.0185(12) 0.0177(13) 0.0272(14) -0.0060(11) 0.0107(10) 0.0005(10)
C19 0.0192(13) 0.0239(14) 0.0370(16) -0.0112(12) 0.0114(11) -0.0052(10)
C20 0.0243(13) 0.0371(16) 0.0286(15) -0.0137(13) 0.0034(11) -0.0051(12)
C21 0.0292(14) 0.0378(16) 0.0223(14) -0.0048(12) 0.0044(11) 0.0003(12)
C22 0.0266(13) 0.0260(14) 0.0259(14) -0.0022(12) 0.0083(11) -0.0039(11)
C23 0.0196(12) 0.0198(13) 0.0258(14) -0.0064(11) 0.0066(11) 0.0007(10)
C24 0.0215(12) 0.0167(13) 0.0181(12) 0.0021(10) 0.0019(10) -0.0024(10)
C25 0.0175(12) 0.0223(13) 0.0178(12) 0.0004(10) 0.0047(10) -0.0015(10)
C26 0.0169(12) 0.0177(13) 0.0176(12) 0.0001(10) -0.0009(10) 0.0019(10)
C27 0.0192(12) 0.0146(12) 0.0234(13) 0.0016(10) 0.0030(10) -0.0034(10)
C28 0.0195(12) 0.0208(13) 0.0179(12) 0.0030(10) 0.0022(10) 0.0014(10)
C29 0.0255(13) 0.0191(13) 0.0168(12) -0.0018(10) 0.0040(10) -0.0007(10)
C30 0.0178(12) 0.0235(14) 0.0196(13) 0.0028(11) 0.0036(10) 0.0002(10)
C31A 0.0278(17) 0.037(2) 0.0265(18) 0.0106(15) 0.0075(14) 0.0060(14)
C32A 0.0256(16) 0.0323(19) 0.0239(17) 0.0062(14) 0.0049(13) -0.0023(14)
C33A 0.0356(19) 0.0372(19) 0.0194(16) -0.0020(14) 0.0045(14) -0.0041(15)
C31B 0.043(11) 0.069(15) 0.019(10) 0.002(10) 0.004(8) 0.017(10)
C32B 0.064(14) 0.041(12) 0.029(10) 0.011(9) 0.019(10) 0.014(10)
C33B 0.040(11) 0.060(14) 0.021(9) 0.019(9) 0.015(8) 0.026(10)
C34 0.0196(12) 0.0251(14) 0.0213(13) -0.0019(11) 0.0076(10) 0.0010(10)
C35 0.0479(16) 0.0312(16) 0.065(2) -0.0017(15) 0.0382(15) 0.0066(13)
C36 0.056(2) 0.157(4) 0.0278(17) 0.006(2) 0.0197(15) 0.049(2)
C37 0.0454(17) 0.0390(18) 0.107(3) -0.0287(18) 0.0518(18) -0.0168(14)
C38 0.0183(12) 0.0208(13) 0.0245(13) -0.0053(11) 0.0031(10) -0.0002(10)
C39 0.0320(14) 0.0214(14) 0.0432(17) -0.0046(12) 0.0095(12) 0.0024(11)
C40 0.0273(13) 0.0309(15) 0.0303(15) -0.0083(12) 0.0097(11) 0.0000(11)
C41 0.0251(13) 0.0441(17) 0.0314(15) -0.0141(13) 0.0023(11) 0.0012(12)
C42 0.0255(13) 0.0275(14) 0.0242(14) -0.0012(11) 0.0105(11) -0.0041(11)
C43 0.0510(17) 0.0398(17) 0.0466(18) -0.0083(14) 0.0327(14) -0.0178(14)
C44 0.0386(15) 0.060(2) 0.0248(15) -0.0041(14) 0.0147(12) -0.0095(14)
C45 0.0375(16) 0.0498(19) 0.0467(18) 0.0039(15) 0.0246(14) 0.0073(13)
C51 0.0457(17) 0.0473(19) 0.0442(18) -0.0006(15) 0.0157(14) 0.0014(14)
C52 0.0549(19) 0.049(2) 0.0436(18) 0.0002(16) 0.0119(15) -0.0072(15)
C53 0.064(2) 0.086(3) 0.099(3) 0.017(2) 0.025(2) 0.0051(19)
C54 0.0383(18) 0.097(3) 0.072(2) 0.002(2) 0.0115(17) 0.0081(18)
C55 0.0420(17) 0.0467(19) 0.0433(18) 0.0001(15) 0.0035(14) -0.0028(14)
C56A 0.064(2) 0.045(2) 0.0331(19) -0.0162(17) -0.0092(16) 0.0186(17)

loop_
_atom_type_symbol
_atom_type_description
_atom_type_scat_dispersion_real
_atom_type_scat_dispersion_imag
_atom_type_scat_source
C C 0.0033 0.0016 'International Tables Vol C Tables 4.2.6.8 and 6.1.1.4'
H H 0.0000 0.0000 'International Tables Vol C Tables 4.2.6.8 and 6.1.1.4'
N N 0.0061 0.0033 'International Tables Vol C Tables 4.2.6.8 and 6.1.1.4'

loop_
_geom_angle_atom_site_label_1
_geom_angle_atom_site_label_2
_geom_angle_atom_site_label_3
_geom_angle
C7 N1 C1 127.91(18)
C13 N2 C17 120.47(19)
C23 N3 C24 127.63(18)
C2 C1 C6 119.75(19)
C2 C1 N1 118.37(18)
C6 C1 N1 121.71(19)
C1 C2 C3 121.53(19)
C4 C3 C2 117.3(2)
C4 C3 C30 122.72(19)
C2 C3 C30 120.00(19)
C5 C4 C3 122.7(2)
C4 C5 C6 118.43(19)
C4 C5 C34 121.66(19)
C6 C5 C34 119.74(19)
C1 C6 C5 120.3(2)
N1 C7 C8 120.7(2)
N1 C7 C12 120.2(2)
C8 C7 C12 119.1(2)
C9 C8 C7 121.1(2)
C8 C9 C10 120.2(2)
C11 C10 C9 118.7(2)
C10 C11 C12 123.2(2)
C11 C12 C7 117.7(2)
C11 C12 C13 118.93(19)
C7 C12 C13 123.4(2)
N2 C13 C14 121.0(2)
N2 C13 C12 118.10(19)
C14 C13 C12 120.9(2)
C15 C14 C13 118.9(2)
C14 C15 C16 120.0(2)
C15 C16 C17 119.0(2)
N2 C17 C16 120.4(2)
N2 C17 C18 118.45(19)
C16 C17 C18 121.1(2)
C19 C18 C23 117.9(2)
C19 C18 C17 118.87(19)
C23 C18 C17 123.18(19)
C20 C19 C18 123.2(2)
C19 C20 C21 118.6(2)
C22 C21 C20 120.2(2)
C21 C22 C23 121.7(2)
N3 C23 C22 122.41(19)
N3 C23 C18 119.2(2)
C22 C23 C18 118.3(2)
C29 C24 C25 120.24(19)
C29 C24 N3 122.17(19)
C25 C24 N3 117.49(18)
C26 C25 C24 120.82(19)
C25 C26 C27 117.6(2)
C25 C26 C38 121.92(19)
C27 C26 C38 120.45(19)
C28 C27 C26 122.7(2)
C27 C28 C29 118.16(19)
C27 C28 C42 123.18(19)
C29 C28 C42 118.63(19)
C24 C29 C28 120.4(2)
C33A C30 C3 109.25(19)
C33A C30 C32B 139.0(6)
C3 C30 C32B 111.5(6)
C33A C30 C32A 110.32(19)
C3 C30 C32A 109.19(18)
C32B C30 C32A 51.3(6)
C33A C30 C31A 108.1(2)
C3 C30 C31A 112.62(18)
C32B C30 C31A 59.0(6)
C32A C30 C31A 107.4(2)
C33A C30 C31B 56.5(6)
C3 C30 C31B 112.1(6)
C32B C30 C31B 109.9(9)
C32A C30 C31B 138.7(6)
C31A C30 C31B 54.6(6)
C33A C30 C33B 52.4(6)
C3 C30 C33B 113.1(5)
C32B C30 C33B 105.9(8)
C32A C30 C33B 59.7(6)
C31A C30 C33B 134.1(5)
C31B C30 C33B 103.9(8)
C35 C34 C37 109.08(18)
C35 C34 C36 106.4(2)
C37 C34 C36 109.6(2)
C35 C34 C5 112.41(18)
C37 C34 C5 108.10(18)
C36 C34 C5 111.23(18)
C26 C38 C40 112.91(17)
C26 C38 C39 109.86(17)
C40 C38 C39 108.26(17)
C26 C38 C41 109.30(17)
C40 C38 C41 107.81(18)
C39 C38 C41 108.60(17)
C43 C42 C44 108.1(2)
C43 C42 C28 111.93(19)
C44 C42 C28 110.26(17)
C43 C42 C45 108.19(18)
C44 C42 C45 109.46(19)
C28 C42 C45 108.84(18)
C55 C51 C52 105.2(2)
C51 C52 C53 101.8(2)
C52 C53 C54 106.1(2)
C56B C54 C55 101.5(6)
C56B C54 C53 112.8(7)
C55 C54 C53 103.2(2)
C56A C55 C51 115.6(2)
C56A C55 C54 112.4(2)
C51 C55 C54 103.5(2)

loop_
_geom_bond_atom_site_label_1
_geom_bond_atom_site_label_2
_geom_bond_distance
N1 C7 1.388(2)
N1 C1 1.414(2)
N2 C13 1.348(2)
N2 C17 1.350(2)
N3 C23 1.391(2)
N3 C24 1.413(2)
C1 C2 1.389(3)
C1 C6 1.392(2)
C2 C3 1.396(3)
C3 C4 1.393(3)
C3 C30 1.529(3)
C4 C5 1.391(3)
C5 C6 1.397(3)
C5 C34 1.534(3)
C7 C8 1.398(3)
C7 C12 1.417(3)
C8 C9 1.386(3)
C9 C10 1.390(3)
C10 C11 1.373(3)
C11 C12 1.396(3)
C12 C13 1.479(3)
C13 C14 1.391(3)
C14 C15 1.379(3)
C15 C16 1.381(3)
C16 C17 1.399(3)
C17 C18 1.483(3)
C18 C19 1.390(3)
C18 C23 1.422(3)
C19 C20 1.376(3)
C20 C21 1.384(3)
C21 C22 1.381(3)
C22 C23 1.398(3)
C24 C29 1.385(3)
C24 C25 1.393(3)
C25 C26 1.393(3)
C26 C27 1.397(3)
C26 C38 1.530(3)
C27 C28 1.388(3)
C28 C29 1.399(3)
C28 C42 1.539(3)
C30 C33A 1.520(3)
C30 C32B 1.536(15)
C30 C32A 1.536(3)
C30 C31A 1.546(3)
C30 C31B 1.586(15)
C30 C33B 1.631(14)
C34 C35 1.520(3)
C34 C37 1.520(3)
C34 C36 1.527(3)
C38 C40 1.538(2)
C38 C39 1.538(3)
C38 C41 1.543(3)
C42 C43 1.530(3)
C42 C44 1.535(3)
C42 C45 1.544(3)
C51 C55 1.529(3)
C51 C52 1.548(3)
C52 C53 1.595(3)
C53 C54 1.638(4)
C54 C56B 1.590(17)
C54 C55 1.541(3)
C55 C56A 1.489(3)

loop_
_geom_hbond_atom_site_label_D
_geom_hbond_atom_site_label_H
_geom_hbond_atom_site_label_A
_geom_hbond_distance_DH
_geom_hbond_distance_HA
_geom_hbond_distance_DA
_geom_hbond_angle_DHA
N1 H1 N2 0.88 2.06 2.730(2) 131.7
N3 H3 N2 0.88 2.08 2.750(2) 132.3
